data_2241447
loop_
_publ_author_name
'An, Zhe'
'Gao, Jing'
'Harrison, William T. A.'

_publ_section_title
;
 Crystal structures of [Mn(bdc)(Hspar)~2~(H~2~O)~0.25~]&#x00B7;2H~2~O
 containing MnO~6+1~ capped trigonal prisms and
 [Cu(Hspar)~2~](bdc)&#x00B7;2H~2~O containing CuO~4~ squares (Hspar =
 sparfloxacin and bdc = benzene-1,4-dicarboxylate)
;
_journal_coeditor_code SJ5492
_journal_issue 1
_journal_name_full 'Acta Crystallographica Section E'
_journal_page_first 96
_journal_page_last 101
_journal_paper_doi 10.1107/S205698901502424X
_journal_volume 72
_journal_year 2016
_chemical_formula_iupac '[Cu (C19 H22 F2 N4 O3)2] (C8 H4 O4), 2H2 O'
_chemical_formula_moiety 'C38 H44 Cu F4 N8 O6 +, C8 H4 O4 -, 2(H2 O)'
_chemical_formula_sum 'C46 H52 Cu F4 N8 O12'
_chemical_formula_weight 1048.50
_chemical_name_systematic
;Bis(sparfloxacin-\k^2^<i>O</i>,<i>O</i>')copper(II) benzene-1,4-dicarboxylate
dihydrate
;
_space_group_IT_number 14
_symmetry_cell_setting monoclinic
_symmetry_space_group_name_Hall '-P 2ybc'
_symmetry_space_group_name_H-M 'P 1 21/c 1'
_atom_sites_solution_hydrogens geom
_atom_sites_solution_primary direct
_atom_sites_solution_secondary difmap
_audit_creation_method SHELXL97
_cell_angle_alpha 90.00
_cell_angle_beta 103.7640(10)
_cell_angle_gamma 90.00
_cell_formula_units_Z 2
_cell_length_a 13.6039(2)
_cell_length_b 7.80190(10)
_cell_length_c 22.0870(3)
_cell_measurement_reflns_used 3693
_cell_measurement_temperature 296(2)
_cell_measurement_theta_max 26.52
_cell_measurement_theta_min 2.72
_cell_volume 2276.91(5)
_computing_cell_refinement
;
SAINT (Bruker, 2004)
;
_computing_data_collection
;
SMART (Bruker, 2004)
;
_computing_data_reduction
;
SAINT (Bruker, 2004)
;
_computing_molecular_graphics
;
ORTEP-3 for Windows (Farrugia, 2012)
;
_computing_publication_material
;
SHELXL97 (Sheldrick, 2008) and publCIF (Westrip, 2010)
;
_computing_structure_refinement
;
SHELXL97 (Sheldrick, 2008)
;
_computing_structure_solution
;
SHELXS97 (Sheldrick, 2008)
;
_diffrn_ambient_temperature 296(2)
_diffrn_measured_fraction_theta_full 0.999
_diffrn_measured_fraction_theta_max 0.999
_diffrn_measurement_device_type 'Bruker SMART CCD'
_diffrn_measurement_method \w
_diffrn_radiation_monochromator graphite
_diffrn_radiation_source 'fine-focus sealed tube'
_diffrn_radiation_type MoK\a
_diffrn_radiation_wavelength 0.71073
_diffrn_reflns_av_R_equivalents 0.0490
_diffrn_reflns_av_sigmaI/netI 0.0440
_diffrn_reflns_limit_h_max 17
_diffrn_reflns_limit_h_min -17
_diffrn_reflns_limit_k_max 10
_diffrn_reflns_limit_k_min -10
_diffrn_reflns_limit_l_max 23
_diffrn_reflns_limit_l_min -28
_diffrn_reflns_number 20662
_diffrn_reflns_theta_full 27.40
_diffrn_reflns_theta_max 27.40
_diffrn_reflns_theta_min 2.72
_diffrn_standards_decay_% 0
_exptl_absorpt_coefficient_mu 0.570
_exptl_absorpt_correction_T_max 0.9295
_exptl_absorpt_correction_T_min 0.8945
_exptl_absorpt_correction_type multi-scan
_exptl_absorpt_process_details
;
(SADABS; Bruker, 2004)
;
_exptl_crystal_colour green
_exptl_crystal_density_diffrn 1.529
_exptl_crystal_density_method 'not measured'
_exptl_crystal_description block
_exptl_crystal_F_000 1090
_exptl_crystal_size_max 0.20
_exptl_crystal_size_mid 0.17
_exptl_crystal_size_min 0.13
_refine_diff_density_max 0.556
_refine_diff_density_min -0.568
_refine_ls_extinction_method none
_refine_ls_goodness_of_fit_ref 1.057
_refine_ls_hydrogen_treatment constr
_refine_ls_matrix_type full
_refine_ls_number_parameters 323
_refine_ls_number_reflns 5168
_refine_ls_number_restraints 0
_refine_ls_restrained_S_all 1.057
_refine_ls_R_factor_all 0.0793
_refine_ls_R_factor_gt 0.0520
_refine_ls_shift/su_max 0.000
_refine_ls_shift/su_mean 0.000
_refine_ls_structure_factor_coef Fsqd
_refine_ls_weighting_details 'calc w=1/[\s^2^(Fo^2^)+(0.0611P)^2^+1.3659P] where P=(Fo^2^+2Fc^2^)/3'
_refine_ls_weighting_scheme calc
_refine_ls_wR_factor_gt 0.1274
_refine_ls_wR_factor_ref 0.1423
_reflns_number_gt 3641
_reflns_number_total 5168
_reflns_threshold_expression I>2\s(I)
_cod_data_source_file sj5492sup1.cif
_cod_data_source_block II
_cod_depositor_comments
;Adding full bibliography for 2241446--2241447.cif.

 Adding full bibliography for 2241446--2241447.cif.
;
_cod_original_sg_symbol_H-M 'P 21/c'
_cod_database_code 2241447
_cod_database_fobs_code 2241447

loop_
_symmetry_equiv_pos_as_xyz
'x, y, z'
'-x, y+1/2, -z+1/2'
'-x, -y, -z'
'x, -y-1/2, z-1/2'

loop_
_atom_site_type_symbol
_atom_site_label
_atom_site_fract_x
_atom_site_fract_y
_atom_site_fract_z
_atom_site_U_iso_or_equiv
_atom_site_adp_type
_atom_site_calc_flag
_atom_site_refinement_flags
_atom_site_occupancy
_atom_site_symmetry_multiplicity
_atom_site_disorder_assembly
_atom_site_disorder_group
Cu Cu1 0.5000 0.0000 0.5000 0.03589(15) Uani d S 1 2 . .
C C1 0.4364(3) 0.1538(4) 0.60336(15) 0.0509(8) Uani d . 1 1 . .
C C2 0.3912(2) 0.3007(4) 0.56214(13) 0.0406(7) Uani d . 1 1 . .
C C3 0.4015(2) 0.3268(3) 0.50090(13) 0.0344(6) Uani d . 1 1 . .
C C4 0.3610(2) 0.4832(3) 0.46921(13) 0.0344(6) Uani d . 1 1 . .
C C5 0.3720(2) 0.5207(3) 0.40786(13) 0.0378(6) Uani d . 1 1 . .
C C6 0.3248(2) 0.6682(4) 0.37975(14) 0.0436(7) Uani d . 1 1 . .
C C7 0.2699(2) 0.7814(4) 0.40656(14) 0.0439(7) Uani d . 1 1 . .
C C8 0.2666(3) 0.7474(4) 0.46785(14) 0.0521(8) Uani d . 1 1 . .
C C9 0.3090(2) 0.6018(4) 0.49971(13) 0.0428(7) Uani d . 1 1 A .
C C10 0.3449(3) 0.4244(4) 0.58938(15) 0.0527(8) Uani d . 1 1 A .
H H10 0.3410 0.4065 0.6304 0.063 Uiso calc R 1 1 . .
C C11A 0.3034(7) 0.7255(11) 0.5989(4) 0.034(2) Uiso d P 0.330(8) 1 A 1
H H11A 0.3558 0.8116 0.5986 0.041 Uiso calc PR 0.330(8) 1 A 1
C C11B 0.2443(4) 0.6775(6) 0.5977(2) 0.0414(13) Uiso d P 0.670(8) 1 A 2
H H11B 0.1714 0.6862 0.5796 0.050 Uiso calc PR 0.670(8) 1 A 2
C C12 0.2750(4) 0.6913(5) 0.6618(2) 0.0779(13) Uani d . 1 1 . .
H H12A 0.3388 0.6498 0.6871 0.093 Uiso d R 1 1 A .
H H12B 0.2167 0.6809 0.6797 0.093 Uiso d R 1 1 . .
C C13A 0.1996(8) 0.7884(13) 0.5963(5) 0.050(3) Uiso d P 0.330(8) 1 A 1
H H13A 0.1294 0.7534 0.5824 0.060 Uiso d PR 0.330(8) 1 A 1
H H13B 0.2141 0.9063 0.5875 0.060 Uiso d PR 0.330(8) 1 A 1
C C13B 0.2951(4) 0.8341(7) 0.6235(2) 0.0548(16) Uiso d P 0.670(8) 1 A 2
H H13C 0.2498 0.9319 0.6178 0.066 Uiso d PR 0.670(8) 1 A 2
H H13D 0.3652 0.8611 0.6250 0.066 Uiso d PR 0.670(8) 1 A 2
C C14 0.2694(2) 1.0478(4) 0.34509(16) 0.0477(8) Uani d . 1 1 . .
H H14A 0.3360 1.0072 0.3431 0.057 Uiso calc R 1 1 . .
H H14B 0.2780 1.1508 0.3704 0.057 Uiso calc R 1 1 . .
C C15 0.2084(2) 1.0892(4) 0.28020(14) 0.0399(6) Uani d . 1 1 . .
H H15 0.2049 0.9859 0.2545 0.048 Uiso calc R 1 1 . .
C C16 0.0536(2) 1.0046(4) 0.31469(13) 0.0388(6) Uani d . 1 1 . .
H H16 0.0481 0.8983 0.2905 0.047 Uiso calc R 1 1 . .
C C17 0.1190(2) 0.9702(4) 0.37892(14) 0.0453(7) Uani d . 1 1 . .
H H17A 0.1240 1.0729 0.4042 0.054 Uiso calc R 1 1 . .
H H17B 0.0890 0.8802 0.3990 0.054 Uiso calc R 1 1 . .
C C18 0.2539(3) 1.2321(5) 0.24928(16) 0.0561(9) Uani d . 1 1 . .
H H18A 0.2150 1.2467 0.2072 0.084 Uiso calc R 1 1 . .
H H18B 0.3224 1.2035 0.2490 0.084 Uiso calc R 1 1 . .
H H18C 0.2532 1.3367 0.2720 0.084 Uiso calc R 1 1 . .
C C19 -0.0522(2) 1.0637(5) 0.31529(17) 0.0557(8) Uani d . 1 1 . .
H H19A -0.0484 1.1682 0.3387 0.084 Uiso calc R 1 1 . .
H H19B -0.0852 0.9771 0.3342 0.084 Uiso calc R 1 1 . .
H H19C -0.0902 1.0833 0.2733 0.084 Uiso calc R 1 1 . .
N N1 0.4226(2) 0.4198(3) 0.37568(12) 0.0482(6) Uani d . 1 1 . .
H H1A 0.4252 0.4473 0.3384 0.058 Uiso calc R 1 1 . .
H H1B 0.4521 0.3281 0.3925 0.058 Uiso calc R 1 1 . .
N N2 0.3048(2) 0.5684(3) 0.56173(11) 0.0517(7) Uani d . 1 1 . .
N N3 0.2191(2) 0.9183(3) 0.37340(13) 0.0519(7) Uani d . 1 1 . .
N N4 0.10343(17) 1.1367(3) 0.28308(10) 0.0355(5) Uani d . 1 1 . .
H H4A 0.0659 1.1525 0.2440 0.043 Uiso calc R 1 1 . .
H H4B 0.1053 1.2368 0.3036 0.043 Uiso calc R 1 1 . .
O O1 0.4311(3) 0.1573(4) 0.65800(12) 0.0909(11) Uani d . 1 1 . .
O O2 0.47895(16) 0.0304(2) 0.58081(9) 0.0447(5) Uani d . 1 1 . .
O O3 0.44457(16) 0.2185(2) 0.47204(9) 0.0438(5) Uani d . 1 1 . .
F F1 0.32798(15) 0.6955(2) 0.31954(9) 0.0609(5) Uani d . 1 1 . .
F F2A 0.2432(5) 0.8883(6) 0.49417(18) 0.0451(16) Uiso d P 0.456(11) 1 . .
F F2B 0.1995(4) 0.8500(5) 0.49550(15) 0.0436(13) Uiso d P 0.544(11) 1 . .
C C20 -0.0172(2) 0.0098(3) 0.06024(12) 0.0350(6) Uani d . 1 1 . .
C C21 0.0523(2) 0.1177(4) 0.04203(13) 0.0416(7) Uani d . 1 1 . .
H H21 0.0877 0.1977 0.0701 0.050 Uiso calc R 1 1 . .
C C22 0.0694(2) 0.1077(4) -0.01728(13) 0.0420(7) Uani d . 1 1 . .
H H22 0.1163 0.1805 -0.0284 0.050 Uiso calc R 1 1 . .
C C23 -0.0320(2) 0.0165(4) 0.12619(13) 0.0415(7) Uani d . 1 1 . .
O O4 -0.0936(2) -0.0847(3) 0.14030(11) 0.0607(6) Uani d . 1 1 . .
O O5 0.02068(19) 0.1251(3) 0.16135(10) 0.0598(6) Uani d . 1 1 . .
O O6 0.4982(2) 0.0203(4) 0.23468(11) 0.0704(7) Uani d . 1 1 . .
H H1W 0.5212 0.0005 0.2729 0.084 Uiso d R 1 1 . .
H H2W 0.5047 0.1270 0.2369 0.084 Uiso d R 1 1 . .

loop_
_atom_site_aniso_label
_atom_site_aniso_U_11
_atom_site_aniso_U_22
_atom_site_aniso_U_33
_atom_site_aniso_U_12
_atom_site_aniso_U_13
_atom_site_aniso_U_23
Cu1 0.0406(3) 0.0292(2) 0.0378(3) 0.0048(2) 0.0093(2) 0.0081(2)
C1 0.067(2) 0.0454(17) 0.0404(18) 0.0155(16) 0.0134(16) 0.0122(14)
C2 0.0490(17) 0.0345(14) 0.0355(16) 0.0092(13) 0.0048(13) 0.0046(12)
C3 0.0367(14) 0.0278(13) 0.0360(15) 0.0007(11) 0.0029(12) 0.0022(11)
C4 0.0380(14) 0.0273(13) 0.0336(14) 0.0008(11) 0.0001(11) 0.0034(11)
C5 0.0404(15) 0.0316(14) 0.0383(15) 0.0003(12) 0.0035(12) 0.0055(11)
C6 0.0482(17) 0.0397(15) 0.0403(17) -0.0002(13) 0.0052(13) 0.0144(13)
C7 0.0517(18) 0.0300(14) 0.0427(17) -0.0012(13) -0.0034(14) 0.0051(12)
C8 0.072(2) 0.0357(15) 0.0409(18) 0.0212(15) -0.0020(16) -0.0050(13)
C9 0.0573(18) 0.0327(14) 0.0319(15) 0.0084(13) -0.0021(13) 0.0008(12)
C10 0.074(2) 0.0498(18) 0.0316(16) 0.0214(17) 0.0065(15) 0.0055(14)
C12 0.121(4) 0.060(2) 0.071(3) 0.025(2) 0.060(3) 0.016(2)
C14 0.0425(16) 0.0394(16) 0.057(2) 0.0035(13) 0.0037(15) 0.0146(14)
C15 0.0419(16) 0.0387(15) 0.0394(16) 0.0073(13) 0.0107(13) -0.0013(12)
C16 0.0413(15) 0.0351(14) 0.0384(15) 0.0018(13) 0.0061(12) -0.0007(12)
C17 0.0554(18) 0.0365(16) 0.0419(17) 0.0027(13) 0.0073(14) 0.0069(12)
C18 0.0535(19) 0.066(2) 0.052(2) 0.0078(17) 0.0185(16) 0.0159(17)
C19 0.0435(18) 0.0561(19) 0.068(2) 0.0041(15) 0.0139(16) 0.0055(17)
N1 0.0643(17) 0.0419(14) 0.0408(15) 0.0110(13) 0.0172(13) 0.0104(11)
N2 0.0762(19) 0.0417(13) 0.0320(14) 0.0241(14) 0.0029(13) -0.0006(11)
N3 0.0474(15) 0.0411(14) 0.0632(18) 0.0071(12) 0.0052(13) 0.0232(13)
N4 0.0418(13) 0.0366(12) 0.0263(11) 0.0080(10) 0.0042(10) -0.0001(9)
O1 0.152(3) 0.0843(19) 0.0448(15) 0.068(2) 0.0403(17) 0.0296(14)
O2 0.0549(13) 0.0389(11) 0.0418(12) 0.0145(9) 0.0142(10) 0.0134(9)
O3 0.0609(13) 0.0330(10) 0.0387(11) 0.0122(9) 0.0142(10) 0.0085(8)
F1 0.0745(13) 0.0592(12) 0.0513(12) 0.0185(10) 0.0193(10) 0.0265(9)
C20 0.0431(15) 0.0351(14) 0.0260(13) 0.0060(12) 0.0066(11) 0.0048(11)
C21 0.0536(17) 0.0391(15) 0.0287(15) -0.0068(13) 0.0032(13) -0.0030(12)
C22 0.0532(18) 0.0396(15) 0.0336(16) -0.0070(13) 0.0110(13) 0.0041(12)
C23 0.0573(18) 0.0387(15) 0.0281(15) 0.0126(14) 0.0097(13) 0.0064(12)
O4 0.0901(18) 0.0541(14) 0.0470(13) -0.0027(13) 0.0346(13) 0.0105(11)
O5 0.0852(18) 0.0659(15) 0.0255(11) -0.0022(13) 0.0072(11) -0.0046(11)
O6 0.0863(19) 0.0776(18) 0.0439(14) 0.0018(15) 0.0089(13) 0.0074(12)

loop_
_atom_type_symbol
_atom_type_description
_atom_type_scat_dispersion_real
_atom_type_scat_dispersion_imag
_atom_type_scat_source
C C 0.0033 0.0016 'International Tables Vol C Tables 4.2.6.8 and 6.1.1.4'
H H 0.0000 0.0000 'International Tables Vol C Tables 4.2.6.8 and 6.1.1.4'
N N 0.0061 0.0033 'International Tables Vol C Tables 4.2.6.8 and 6.1.1.4'
O O 0.0106 0.0060 'International Tables Vol C Tables 4.2.6.8 and 6.1.1.4'
F F 0.0171 0.0103 'International Tables Vol C Tables 4.2.6.8 and 6.1.1.4'
Cu Cu 0.3201 1.2651 'International Tables Vol C Tables 4.2.6.8 and 6.1.1.4'

loop_
_geom_angle_atom_site_label_1
_geom_angle_atom_site_label_2
_geom_angle_atom_site_label_3
_geom_angle_site_symmetry_1
_geom_angle_site_symmetry_3
_geom_angle
_geom_angle_publ_flag
O2 Cu1 O2 . 3_656 180.0 ?
O2 Cu1 O3 . 3_656 86.76(8) ?
O2 Cu1 O3 3_656 3_656 93.24(8) ?
O2 Cu1 O3 . . 93.24(8) y
O2 Cu1 O3 3_656 . 86.76(8) ?
O3 Cu1 O3 3_656 . 180.0 ?
O1 C1 O2 . . 122.4(3) ?
O1 C1 C2 . . 117.9(3) ?
O2 C1 C2 . . 119.6(3) ?
C10 C2 C3 . . 118.8(3) ?
C10 C2 C1 . . 115.9(3) ?
C3 C2 C1 . . 125.0(3) ?
O3 C3 C2 . . 123.0(2) ?
O3 C3 C4 . . 118.8(2) ?
C2 C3 C4 . . 118.3(2) ?
C9 C4 C5 . . 119.4(2) ?
C9 C4 C3 . . 119.5(2) ?
C5 C4 C3 . . 121.2(2) ?
N1 C5 C6 . . 119.0(3) ?
N1 C5 C4 . . 124.1(2) ?
C6 C5 C4 . . 116.9(3) ?
F1 C6 C7 . . 117.9(2) ?
F1 C6 C5 . . 116.6(3) ?
C7 C6 C5 . . 125.3(3) ?
C6 C7 N3 . . 121.4(3) ?
C6 C7 C8 . . 116.3(3) ?
N3 C7 C8 . . 122.3(3) ?
F2A C8 C9 . . 125.0(3) ?
F2A C8 C7 . . 109.7(3) ?
C9 C8 C7 . . 123.0(3) ?
F2A C8 F2B . . 27.5(2) ?
C9 C8 F2B . . 117.7(3) ?
C7 C8 F2B . . 118.2(3) ?
C8 C9 N2 . . 122.5(3) ?
C8 C9 C4 . . 119.0(3) ?
N2 C9 C4 . . 118.6(2) ?
N2 C10 C2 . . 125.1(3) ?
N2 C10 H10 . . 117.5 ?
C2 C10 H10 . . 117.5 ?
N2 C11A C13A . . 113.0(7) ?
N2 C11A C12 . . 113.2(6) ?
C13A C11A C12 . . 69.7(6) ?
N2 C11A H11A . . 117.4 ?
C13A C11A H11A . . 117.4 ?
C12 C11A H11A . . 117.4 ?
C13A C11A H13D . . 104.0 ?
C12 C11B C13B . . 62.2(3) ?
C12 C11B N2 . . 120.4(4) ?
C13B C11B N2 . . 114.0(4) ?
C12 C11B H11B . . 116.3 ?
C13B C11B H11B . . 116.3 ?
N2 C11B H11B . . 116.3 ?
C11B C12 C13B . . 61.3(3) ?
C13B C12 H12A . . 108.8 ?
C11A C12 H12A . . 101.2 ?
C11B C12 H12B . . 109.5 ?
H12A C12 H12B . . 116.3 ?
C11A C13A C12 . . 57.0(5) ?
C11A C13A H13A . . 140.9 ?
C12 C13A H13A . . 118.8 ?
C12 C13A H13B . . 118.2 ?
H13A C13A H13B . . 115.8 ?
C11B C13B C12 . . 56.5(3) ?
C12 C13B H13B . . 115.4 ?
C11B C13B H13C . . 112.6 ?
C12 C13B H13C . . 118.2 ?
C12 C13B H13D . . 117.6 ?
H13C C13B H13D . . 115.0 ?
N3 C14 C15 . . 110.5(3) ?
N3 C14 H14A . . 109.5 ?
C15 C14 H14A . . 109.5 ?
N3 C14 H14B . . 109.5 ?
C15 C14 H14B . . 109.5 ?
H14A C14 H14B . . 108.1 ?
N4 C15 C14 . . 109.1(2) ?
N4 C15 C18 . . 109.5(2) ?
C14 C15 C18 . . 113.2(3) ?
N4 C15 H15 . . 108.3 ?
C14 C15 H15 . . 108.3 ?
C18 C15 H15 . . 108.3 ?
N4 C16 C17 . . 109.3(2) ?
N4 C16 C19 . . 109.4(2) ?
C17 C16 C19 . . 113.3(3) ?
N4 C16 H16 . . 108.3 ?
C17 C16 H16 . . 108.3 ?
C19 C16 H16 . . 108.3 ?
N3 C17 C16 . . 109.0(3) ?
N3 C17 H17A . . 109.9 ?
C16 C17 H17A . . 109.9 ?
N3 C17 H17B . . 109.9 ?
C16 C17 H17B . . 109.9 ?
H17A C17 H17B . . 108.3 ?
C15 C18 H18A . . 109.5 ?
C15 C18 H18B . . 109.5 ?
H18A C18 H18B . . 109.5 ?
C15 C18 H18C . . 109.5 ?
H18A C18 H18C . . 109.5 ?
H18B C18 H18C . . 109.5 ?
C16 C19 H19A . . 109.5 ?
C16 C19 H19B . . 109.5 ?
H19A C19 H19B . . 109.5 ?
C16 C19 H19C . . 109.5 ?
H19A C19 H19C . . 109.5 ?
H19B C19 H19C . . 109.5 ?
C5 N1 H1A . . 120.0 ?
C5 N1 H1B . . 120.0 ?
H1A N1 H1B . . 120.0 ?
C10 N2 C9 . . 119.7(3) ?
C10 N2 C11A . . 120.2(4) ?
C9 N2 C11A . . 113.3(4) ?
C10 N2 C11B . . 116.3(3) ?
C9 N2 C11B . . 123.6(3) ?
C11A N2 C11B . . 34.0(3) ?
C7 N3 C14 . . 122.8(3) ?
C7 N3 C17 . . 122.1(3) ?
C14 N3 C17 . . 113.0(2) ?
C15 N4 C16 . . 113.2(2) ?
C15 N4 H4A . . 108.9 ?
C16 N4 H4A . . 108.9 ?
C15 N4 H4B . . 108.9 ?
C16 N4 H4B . . 108.9 ?
H4A N4 H4B . . 107.8 ?
C1 O2 Cu1 . . 130.16(19) ?
C3 O3 Cu1 . . 128.39(18) ?
F2B F2A C8 . . 87.6(6) ?
F2A F2B C8 . . 64.9(5) ?
C22 C20 C21 3 . 118.3(3) ?
C22 C20 C23 3 . 121.1(3) ?
C21 C20 C23 . . 120.6(3) ?
C22 C21 C20 . . 121.1(3) ?
C22 C21 H21 . . 119.5 ?
C20 C21 H21 . . 119.5 ?
C21 C22 C20 . 3 120.7(3) ?
C21 C22 H22 . . 119.7 ?
C20 C22 H22 3 . 119.7 ?
O4 C23 O5 . . 126.4(3) ?
O4 C23 C20 . . 118.0(3) ?
O5 C23 C20 . . 115.6(3) ?
H1W O6 H2W . . 96.7 ?

loop_
_geom_bond_atom_site_label_1
_geom_bond_atom_site_label_2
_geom_bond_site_symmetry_2
_geom_bond_distance
_geom_bond_publ_flag
Cu1 O2 . 1.889(2) y
Cu1 O2 3_656 1.889(2) ?
Cu1 O3 3_656 1.9064(18) ?
Cu1 O3 . 1.9064(18) y
C1 O1 . 1.226(4) y
C1 O2 . 1.283(4) y
C1 C2 . 1.501(4) ?
C2 C10 . 1.368(4) ?
C2 C3 . 1.407(4) ?
C3 O3 . 1.281(3) ?
C3 C4 . 1.449(4) ?
C4 C9 . 1.428(4) ?
C4 C5 . 1.428(4) ?
C5 N1 . 1.353(4) ?
C5 C6 . 1.390(4) ?
C6 F1 . 1.358(3) ?
C6 C7 . 1.377(4) ?
C7 N3 . 1.384(4) ?
C7 C8 . 1.391(4) ?
C8 F2A . 1.317(5) ?
C8 C9 . 1.387(4) ?
C8 F2B . 1.453(5) ?
C9 N2 . 1.409(4) ?
C10 N2 . 1.332(4) ?
C10 H10 . 0.9300 ?
C11A N2 . 1.478(9) ?
C11A C13A . 1.483(14) ?
C11A C12 . 1.551(9) ?
C11A H11A . 0.9800 ?
C11B C12 . 1.380(6) ?
C11B C13B . 1.451(7) ?
C11B N2 . 1.532(5) ?
C11B H11B . 0.9800 ?
C12 C13B . 1.463(6) ?
C12 C13A . 1.736(11) ?
C12 H12A . 0.9700 ?
C12 H12B . 0.9700 ?
C13A H13A . 0.9700 ?
C13A H13B . 0.9700 ?
C13B H13C . 0.9700 ?
C13B H13D . 0.9700 ?
C14 N3 . 1.444(4) ?
C14 C15 . 1.510(4) ?
C14 H14A . 0.9700 ?
C14 H14B . 0.9700 ?
C15 N4 . 1.492(3) ?
C15 C18 . 1.515(4) ?
C15 H15 . 0.9800 ?
C16 N4 . 1.494(4) ?
C16 C17 . 1.508(4) ?
C16 C19 . 1.515(4) ?
C16 H16 . 0.9800 ?
C17 N3 . 1.454(4) ?
C17 H17A . 0.9700 ?
C17 H17B . 0.9700 ?
C18 H18A . 0.9600 ?
C18 H18B . 0.9600 ?
C18 H18C . 0.9600 ?
C19 H19A . 0.9600 ?
C19 H19B . 0.9600 ?
C19 H19C . 0.9600 ?
N1 H1A . 0.8600 ?
N1 H1B . 0.8600 ?
N4 H4A . 0.9000 ?
N4 H4B . 0.9000 ?
C20 C22 3 1.387(4) ?
C20 C21 . 1.395(4) ?
C20 C23 . 1.518(4) ?
C21 C22 . 1.386(4) ?
C21 H21 . 0.9300 ?
C22 C20 3 1.387(4) ?
C22 H22 . 0.9300 ?
C23 O4 . 1.244(4) y
C23 O5 . 1.253(4) y
O6 H1W . 0.8412 ?
O6 H2W . 0.8376 ?

loop_
_geom_hbond_atom_site_label_D
_geom_hbond_atom_site_label_H
_geom_hbond_atom_site_label_A
_geom_hbond_site_symmetry_A
_geom_hbond_distance_DH
_geom_hbond_distance_HA
_geom_hbond_distance_DA
_geom_hbond_angle_DHA
N1 H1A F1 . 0.86 2.33 2.657(3) 103
N1 H1A O6 2_655 0.86 2.19 2.995(4) 155
N1 H1B O3 . 0.86 1.98 2.604(3) 129
N4 H4A O5 1_565 0.90 1.80 2.658(3) 160
N4 H4B O4 2_565 0.90 1.90 2.777(3) 166
O6 H1W O1 3_656 0.84 1.95 2.716(3) 151
O6 H2W O1 4_565 0.84 2.46 3.048(4) 128
C12 H12A O6 4_566 0.97 2.55 3.494(5) 166
C13B H13D O1 1_565 0.97 2.52 3.113(6) 119
C13B H13D O2 1_565 0.97 2.41 3.258(6) 146

loop_
_geom_torsion_atom_site_label_1
_geom_torsion_atom_site_label_2
_geom_torsion_atom_site_label_3
_geom_torsion_atom_site_label_4
_geom_torsion_site_symmetry_1
_geom_torsion_site_symmetry_4
_geom_torsion
O1 C1 C2 C10 . . -2.0(5)
O2 C1 C2 C10 . . 178.2(3)
O1 C1 C2 C3 . . 171.9(3)
O2 C1 C2 C3 . . -7.9(5)
C10 C2 C3 O3 . . 179.4(3)
C1 C2 C3 O3 . . 5.7(5)
C10 C2 C3 C4 . . -0.8(4)
C1 C2 C3 C4 . . -174.5(3)
O3 C3 C4 C9 . . 177.4(3)
C2 C3 C4 C9 . . -2.5(4)
O3 C3 C4 C5 . . -2.4(4)
C2 C3 C4 C5 . . 177.8(3)
C9 C4 C5 N1 . . 177.9(3)
C3 C4 C5 N1 . . -2.4(4)
C9 C4 C5 C6 . . -3.9(4)
C3 C4 C5 C6 . . 175.8(3)
N1 C5 C6 F1 . . 3.8(4)
C4 C5 C6 F1 . . -174.5(2)
N1 C5 C6 C7 . . 179.2(3)
C4 C5 C6 C7 . . 0.9(4)
F1 C6 C7 N3 . . 0.3(4)
C5 C6 C7 N3 . . -175.0(3)
F1 C6 C7 C8 . . 178.7(3)
C5 C6 C7 C8 . . 3.4(5)
C6 C7 C8 F2A . . 158.9(4)
N3 C7 C8 F2A . . -22.7(5)
C6 C7 C8 C9 . . -4.7(5)
N3 C7 C8 C9 . . 173.6(3)
C6 C7 C8 F2B . . -172.4(4)
N3 C7 C8 F2B . . 6.0(5)
F2A C8 C9 N2 . . 19.1(7)
C7 C8 C9 N2 . . -179.8(3)
F2B C8 C9 N2 . . -12.1(5)
F2A C8 C9 C4 . . -159.2(5)
C7 C8 C9 C4 . . 1.8(5)
F2B C8 C9 C4 . . 169.5(3)
C5 C4 C9 C8 . . 2.7(4)
C3 C4 C9 C8 . . -177.1(3)
C5 C4 C9 N2 . . -175.8(3)
C3 C4 C9 N2 . . 4.5(4)
C3 C2 C10 N2 . . 2.2(5)
C1 C2 C10 N2 . . 176.5(3)
N2 C11B C12 C13B . . 102.9(5)
C13B C11B C12 C11A . . -41.2(6)
N2 C11B C12 C11A . . 61.7(7)
C13B C11B C12 C13A . . 58.5(7)
N2 C11B C12 C13A . . 161.5(9)
N2 C11A C12 C11B . . -58.9(6)
C13A C11A C12 C11B . . 48.2(6)
N2 C11A C12 C13B . . -174.2(10)
C13A C11A C12 C13B . . -67.1(7)
N2 C11A C12 C13A . . -107.1(8)
N2 C11A C13A C12 . . 107.4(7)
C11B C12 C13A C11A . . -44.0(6)
C13B C12 C13A C11A . . 51.5(5)
N2 C11B C13B C12 . . -113.1(4)
C11A C12 C13B C11B . . 35.6(6)
C13A C12 C13B C11B . . -43.5(5)
N3 C14 C15 N4 . . 54.3(3)
N3 C14 C15 C18 . . 176.5(3)
N4 C16 C17 N3 . . -56.5(3)
C19 C16 C17 N3 . . -178.7(3)
C2 C10 N2 C9 . . -0.2(6)
C2 C10 N2 C11A . . -149.3(5)
C2 C10 N2 C11B . . 172.1(4)
C8 C9 N2 C10 . . 178.4(3)
C4 C9 N2 C10 . . -3.2(5)
C8 C9 N2 C11A . . -30.4(6)
C4 C9 N2 C11A . . 148.0(4)
C8 C9 N2 C11B . . 6.7(5)
C4 C9 N2 C11B . . -174.9(3)
C13A C11A N2 C10 . . -118.7(6)
C12 C11A N2 C10 . . -41.9(8)
C13A C11A N2 C9 . . 90.3(7)
C12 C11A N2 C9 . . 167.2(4)
C13A C11A N2 C11B . . -25.7(6)
C12 C11A N2 C11B . . 51.2(6)
C12 C11B N2 C10 . . 36.8(6)
C13B C11B N2 C10 . . 107.5(4)
C12 C11B N2 C9 . . -151.2(4)
C13B C11B N2 C9 . . -80.5(5)
C12 C11B N2 C11A . . -69.0(7)
C13B C11B N2 C11A . . 1.7(6)
C6 C7 N3 C14 . . -58.0(4)
C8 C7 N3 C14 . . 123.7(4)
C6 C7 N3 C17 . . 139.8(3)
C8 C7 N3 C17 . . -38.5(4)
C15 C14 N3 C7 . . 136.4(3)
C15 C14 N3 C17 . . -60.0(4)
C16 C17 N3 C7 . . -135.5(3)
C16 C17 N3 C14 . . 60.8(3)
C14 C15 N4 C16 . . -53.9(3)
C18 C15 N4 C16 . . -178.3(2)
C17 C16 N4 C15 . . 55.5(3)
C19 C16 N4 C15 . . -179.9(2)
O1 C1 O2 Cu1 . . -177.8(3)
C2 C1 O2 Cu1 . . 2.0(5)
O3 Cu1 O2 C1 3_656 . -176.4(3)
O3 Cu1 O2 C1 . . 3.6(3)
C2 C3 O3 Cu1 . . 2.4(4)
C4 C3 O3 Cu1 . . -177.49(18)
O2 Cu1 O3 C3 . . -6.0(2)
O2 Cu1 O3 C3 3_656 . 174.0(2)
C9 C8 F2A F2B . . -83.2(6)
C7 C8 F2A F2B . . 113.6(5)
C9 C8 F2B F2A . . 113.3(6)
C7 C8 F2B F2A . . -78.4(6)
C22 C20 C21 C22 3 . -0.3(5)
C23 C20 C21 C22 . . 177.2(3)
C20 C21 C22 C20 . 3 0.3(5)
C22 C20 C23 O4 3 . -1.2(4)
C21 C20 C23 O4 . . -178.8(3)
C22 C20 C23 O5 3 . 178.5(3)
C21 C20 C23 O5 . . 1.0(4)
